data_2224307
loop_
_publ_author_name
'Sposato, Laura K.'
'LaDuca, Robert L.'

_publ_section_title
;
 Poly[1,4-bis(4-pyridylmethyl)piperazinediium
 [[tetraaquacobaltate(II)]-\m-pyromellitato-\k^2^<i>O</i>^1^:<i>O</i>^4^]
 dihydrate]
;
_journal_coeditor_code HY2258
_journal_issue 12
_journal_name_full 'Acta Crystallographica Section E'
_journal_page_first m1709
_journal_paper_doi 10.1107/S1600536809051101
_journal_volume 65
_journal_year 2009
_chemical_formula_iupac '(C16 H22 N4) [Co (C10 H2 O8) (H2 O)4], 2H2 O'
_chemical_formula_moiety 'C16 H22 N4 2+, C10 H10 Co O12 2-, 2(H2 O)'
_chemical_formula_sum 'C26 H36 Co N4 O14'
_chemical_formula_weight 687.52
_chemical_name_systematic
;
Poly[1,4-bis(4-pyridylmethyl)piperazinediium
[[tetraaquacobaltate(II)]-\m-pyromellitato-\k^2^O^1^:O^4^] dihydrate]
;
_space_group_IT_number 2
_symmetry_cell_setting triclinic
_symmetry_space_group_name_Hall '-P 1'
_symmetry_space_group_name_H-M 'P -1'
_atom_sites_solution_hydrogens geom
_atom_sites_solution_primary direct
_atom_sites_solution_secondary difmap
_audit_creation_method SHELXL-97
_cell_angle_alpha 66.733(3)
_cell_angle_beta 75.168(3)
_cell_angle_gamma 83.359(3)
_cell_formula_units_Z 1
_cell_length_a 7.278(2)
_cell_length_b 9.752(3)
_cell_length_c 11.257(3)
_cell_measurement_reflns_used 11370
_cell_measurement_temperature 173(2)
_cell_measurement_theta_max 26.49
_cell_measurement_theta_min 2.02
_cell_volume 709.4(3)
_computing_cell_refinement 'SAINT (Bruker, 2007)'
_computing_data_collection 'APEX2 (Bruker, 2007)'
_computing_data_reduction 'SAINT (Bruker, 2007)'
_computing_molecular_graphics 'CrystalMaker (Palmer, 2007)'
_computing_publication_material 'SHELXL97 (Sheldrick, 2008)'
_computing_structure_refinement 'SHELXL97 (Sheldrick, 2008)'
_computing_structure_solution 'SHELXS97 (Sheldrick, 2008)'
_diffrn_ambient_temperature 173(2)
_diffrn_measured_fraction_theta_full 1.000
_diffrn_measured_fraction_theta_max 0.993
_diffrn_measurement_device_type 'Bruker APEXII CCD'
_diffrn_measurement_method '\f and \w scans'
_diffrn_radiation_monochromator graphite
_diffrn_radiation_source 'fine-focus sealed tube'
_diffrn_radiation_type MoK\a
_diffrn_radiation_wavelength 0.71073
_diffrn_reflns_av_R_equivalents 0.0577
_diffrn_reflns_av_sigmaI/netI 0.0478
_diffrn_reflns_limit_h_max 9
_diffrn_reflns_limit_h_min -9
_diffrn_reflns_limit_k_max 12
_diffrn_reflns_limit_k_min -12
_diffrn_reflns_limit_l_max 14
_diffrn_reflns_limit_l_min -14
_diffrn_reflns_number 11370
_diffrn_reflns_theta_full 25.00
_diffrn_reflns_theta_max 26.49
_diffrn_reflns_theta_min 2.02
_exptl_absorpt_coefficient_mu 0.686
_exptl_absorpt_correction_T_max 0.9334
_exptl_absorpt_correction_T_min 0.8527
_exptl_absorpt_correction_type multi-scan
_exptl_absorpt_process_details '(SADABS; Sheldrick, 1996)'
_exptl_crystal_colour pink
_exptl_crystal_density_diffrn 1.609
_exptl_crystal_density_method 'not measured'
_exptl_crystal_description block
_exptl_crystal_F_000 359
_exptl_crystal_size_max 0.24
_exptl_crystal_size_mid 0.14
_exptl_crystal_size_min 0.10
_refine_diff_density_max 1.234
_refine_diff_density_min -0.908
_refine_ls_extinction_method none
_refine_ls_goodness_of_fit_ref 1.046
_refine_ls_hydrogen_treatment mixed
_refine_ls_matrix_type full
_refine_ls_number_parameters 226
_refine_ls_number_reflns 2908
_refine_ls_number_restraints 10
_refine_ls_restrained_S_all 1.046
_refine_ls_R_factor_all 0.0576
_refine_ls_R_factor_gt 0.0503
_refine_ls_shift/su_max 0.000
_refine_ls_shift/su_mean 0.000
_refine_ls_structure_factor_coef Fsqd
_refine_ls_weighting_details 'calc w=1/[\s^2^(Fo^2^)+(0.1134P)^2^] where P=(Fo^2^+2Fc^2^)/3'
_refine_ls_weighting_scheme calc
_refine_ls_wR_factor_gt 0.1451
_refine_ls_wR_factor_ref 0.1531
_reflns_number_gt 2511
_reflns_number_total 2908
_reflns_threshold_expression I>2\s(I)
_cod_data_source_file hy2258.cif
_cod_data_source_block I
_cod_depositor_comments
;
The following automatic conversions were performed:
'_symmetry_cell_setting' value 'Triclinic' changed to 'triclinic'
according to '/home/saulius/struct/CIF-dictionaries/cif_core.dic'
dictionary named 'cif_core.dic' version 2.4.1 from 2010-06-29.

Automatic conversion script
Id: cif_fix_enum 1527 2010-12-29 10:47:43Z saulius 

The following automatic conversions were performed:

'_symmetry_cell_setting' value 'Triclinic' changed to 'triclinic'
according to /home/saulius/struct/CIF-dictionaries/cif_core.dic
dictionary named 'cif_core.dic' version 2.4.1 from 2010-06-29.

Automatic conversion script
Id: cif_fix_values 1715 2011-07-08 13:25:40Z adriana 
;
_cod_original_cell_volume 709.5(3)
_cod_database_code 2224307
_cod_database_fobs_code 2224307

loop_
_symmetry_equiv_pos_as_xyz
'x, y, z'
'-x, -y, -z'

loop_
_atom_site_type_symbol
_atom_site_label
_atom_site_fract_x
_atom_site_fract_y
_atom_site_fract_z
_atom_site_U_iso_or_equiv
_atom_site_adp_type
_atom_site_calc_flag
_atom_site_refinement_flags
_atom_site_occupancy
_atom_site_disorder_assembly
_atom_site_disorder_group
Co Co1 1.0000 0.0000 0.5000 0.0155(2) Uani d S 1 . .
O O1 0.8311(2) 0.19744(19) 0.45730(18) 0.0192(4) Uani d . 1 . .
O O1W 0.4690(3) -0.1576(2) 0.6340(2) 0.0255(4) Uani d D 1 . .
H H1WA 0.437(4) -0.070(3) 0.639(3) 0.031 Uiso d D 1 . .
H H1WB 0.375(4) -0.178(4) 0.607(3) 0.031 Uiso d D 1 . .
O O2 0.9191(3) 0.2866(2) 0.58976(19) 0.0235(4) Uani d . 1 . .
O O3 0.3143(3) 0.2159(2) 0.82962(18) 0.0236(4) Uani d . 1 . .
O O4 0.5304(3) 0.1042(2) 0.7189(2) 0.0332(5) Uani d . 1 . .
O O5 0.8431(3) -0.0690(2) 0.69373(18) 0.0183(4) Uani d D 1 . .
H H5A 0.829(4) -0.163(2) 0.748(3) 0.022 Uiso d D 1 . .
H H5B 0.742(3) -0.024(3) 0.718(3) 0.022 Uiso d D 1 . .
O O6 0.8063(3) -0.0969(2) 0.44473(18) 0.0193(4) Uani d D 1 . .
H H6C 0.705(3) -0.132(3) 0.504(3) 0.023 Uiso d D 1 . .
H H6D 0.876(4) -0.166(3) 0.425(3) 0.023 Uiso d D 1 . .
N N1 0.7991(3) -0.3648(3) 0.8552(2) 0.0284(6) Uani d . 1 . .
N N2 0.8089(3) -0.9425(2) 1.0284(2) 0.0170(5) Uani d D 1 . .
H H2N 0.755(4) -1.033(2) 1.080(3) 0.020 Uiso d D 1 . .
C C1 0.7611(4) -0.4408(3) 0.9870(3) 0.0258(6) Uani d . 1 . .
H H1 0.7635 -0.3891 1.0426 0.031 Uiso calc R 1 . .
C C2 0.7185(4) -0.5911(3) 1.0460(3) 0.0224(6) Uani d . 1 . .
H H2 0.6933 -0.6409 1.1399 0.027 Uiso calc R 1 . .
C C3 0.7131(4) -0.6683(3) 0.9661(3) 0.0187(5) Uani d . 1 . .
C C4 0.7549(4) -0.5898(3) 0.8292(3) 0.0242(6) Uani d . 1 . .
H H4 0.7544 -0.6384 0.7709 0.029 Uiso calc R 1 . .
C C5 0.7970(4) -0.4404(3) 0.7793(3) 0.0275(6) Uani d . 1 . .
H H5 0.8261 -0.3883 0.6856 0.033 Uiso calc R 1 . .
C C6 0.6512(4) -0.8286(3) 1.0280(3) 0.0204(6) Uani d . 1 . .
H H6A 0.5805 -0.8497 1.1210 0.024 Uiso calc R 1 . .
H H6B 0.5619 -0.8407 0.9798 0.024 Uiso calc R 1 . .
C C7 0.9515(4) -0.9366(3) 1.1004(3) 0.0192(5) Uani d . 1 . .
H H7A 0.8864 -0.9431 1.1912 0.023 Uiso calc R 1 . .
H H7B 1.0192 -0.8407 1.0532 0.023 Uiso calc R 1 . .
C C8 0.9075(4) -0.9347(3) 0.8919(3) 0.0196(5) Uani d . 1 . .
H H8A 0.9749 -0.8389 0.8415 0.024 Uiso calc R 1 . .
H H8B 0.8124 -0.9387 0.8443 0.024 Uiso calc R 1 . .
C C11 0.8099(3) 0.2813(3) 0.5227(2) 0.0170(5) Uani d . 1 . .
C C12 0.6437(3) 0.3901(3) 0.5118(2) 0.0161(5) Uani d . 1 . .
C C13 0.4741(4) 0.3639(3) 0.6092(2) 0.0172(5) Uani d . 1 . .
C C14 0.6677(4) 0.5255(3) 0.4034(3) 0.0178(5) Uani d . 1 . .
H H14 0.7827 0.5429 0.3367 0.021 Uiso calc R 1 . .
C C15 0.4396(3) 0.2173(3) 0.7278(3) 0.0176(5) Uani d . 1 . .

loop_
_atom_site_aniso_label
_atom_site_aniso_U_11
_atom_site_aniso_U_22
_atom_site_aniso_U_33
_atom_site_aniso_U_12
_atom_site_aniso_U_13
_atom_site_aniso_U_23
Co1 0.0153(3) 0.0153(3) 0.0161(3) 0.00250(18) -0.0074(2) -0.0044(2)
O1 0.0192(9) 0.0174(9) 0.0221(9) 0.0051(7) -0.0094(8) -0.0073(8)
O1W 0.0222(10) 0.0262(11) 0.0285(10) 0.0026(8) -0.0124(9) -0.0074(9)
O2 0.0238(10) 0.0250(10) 0.0270(10) 0.0084(8) -0.0149(8) -0.0123(8)
O3 0.0281(10) 0.0165(9) 0.0198(10) -0.0002(8) -0.0011(8) -0.0031(8)
O4 0.0277(11) 0.0174(10) 0.0351(12) 0.0074(8) 0.0045(9) 0.0008(9)
O5 0.0186(9) 0.0162(9) 0.0184(9) 0.0007(7) -0.0045(8) -0.0049(7)
O6 0.0165(9) 0.0201(10) 0.0232(10) 0.0033(7) -0.0082(8) -0.0090(8)
N1 0.0265(13) 0.0193(12) 0.0329(14) 0.0013(9) -0.0061(11) -0.0042(10)
N2 0.0187(11) 0.0141(10) 0.0169(10) 0.0003(8) -0.0062(9) -0.0033(8)
C1 0.0251(14) 0.0242(14) 0.0303(15) 0.0026(11) -0.0081(12) -0.0125(12)
C2 0.0236(14) 0.0207(14) 0.0211(13) 0.0019(11) -0.0074(11) -0.0052(11)
C3 0.0156(12) 0.0184(13) 0.0207(13) 0.0023(9) -0.0067(10) -0.0051(10)
C4 0.0260(14) 0.0226(14) 0.0211(13) 0.0030(11) -0.0072(11) -0.0049(11)
C5 0.0297(15) 0.0211(14) 0.0216(14) 0.0035(11) -0.0048(12) 0.0004(11)
C6 0.0181(13) 0.0189(13) 0.0212(13) 0.0013(10) -0.0060(11) -0.0040(10)
C7 0.0216(13) 0.0195(13) 0.0175(12) 0.0017(10) -0.0089(10) -0.0060(10)
C8 0.0204(13) 0.0207(13) 0.0176(12) 0.0027(10) -0.0080(10) -0.0058(10)
C11 0.0149(12) 0.0135(12) 0.0155(12) 0.0013(9) -0.0016(10) 0.0002(9)
C12 0.0167(12) 0.0132(12) 0.0172(12) 0.0022(9) -0.0070(10) -0.0034(10)
C13 0.0178(12) 0.0137(12) 0.0177(12) 0.0020(9) -0.0063(10) -0.0026(10)
C14 0.0163(12) 0.0160(12) 0.0179(12) 0.0013(9) -0.0052(10) -0.0027(10)
C15 0.0142(12) 0.0165(12) 0.0196(13) 0.0008(9) -0.0063(10) -0.0032(10)

loop_
_atom_type_symbol
_atom_type_description
_atom_type_scat_dispersion_real
_atom_type_scat_dispersion_imag
_atom_type_scat_source
C C 0.0033 0.0016 'International Tables Vol C Tables 4.2.6.8 and 6.1.1.4'
H H 0.0000 0.0000 'International Tables Vol C Tables 4.2.6.8 and 6.1.1.4'
N N 0.0061 0.0033 'International Tables Vol C Tables 4.2.6.8 and 6.1.1.4'
O O 0.0106 0.0060 'International Tables Vol C Tables 4.2.6.8 and 6.1.1.4'
Co Co 0.3494 0.9721 'International Tables Vol C Tables 4.2.6.8 and 6.1.1.4'

loop_
_geom_angle_atom_site_label_1
_geom_angle_atom_site_label_2
_geom_angle_atom_site_label_3
_geom_angle_site_symmetry_1
_geom_angle_site_symmetry_3
_geom_angle
_geom_angle_publ_flag
O5 Co1 O5 . 2_756 180.0 ?
O5 Co1 O1 . . 88.13(7) ?
O5 Co1 O1 2_756 . 91.87(7) ?
O5 Co1 O1 . 2_756 91.87(7) ?
O5 Co1 O1 2_756 2_756 88.13(7) ?
O1 Co1 O1 . 2_756 180.0000(10) ?
O5 Co1 O6 . . 91.72(7) ?
O5 Co1 O6 2_756 . 88.28(7) ?
O1 Co1 O6 . . 88.61(7) ?
O1 Co1 O6 2_756 . 91.39(7) ?
O5 Co1 O6 . 2_756 88.28(7) ?
O5 Co1 O6 2_756 2_756 91.72(7) ?
O1 Co1 O6 . 2_756 91.39(7) ?
O1 Co1 O6 2_756 2_756 88.61(7) ?
O6 Co1 O6 . 2_756 180.0000(10) ?
C11 O1 Co1 . . 122.61(16) ?
H1WA O1W H1WB . . 104(3) ?
Co1 O5 H5A . . 123.9(19) ?
Co1 O5 H5B . . 123(2) ?
H5A O5 H5B . . 105(2) ?
Co1 O6 H6C . . 116(2) ?
Co1 O6 H6D . . 102(2) ?
H6C O6 H6D . . 112(3) ?
C5 N1 C1 . . 117.3(2) ?
C7 N2 C8 . . 109.8(2) ?
C7 N2 C6 . . 113.4(2) ?
C8 N2 C6 . . 112.9(2) ?
C7 N2 H2N . . 102(2) ?
C8 N2 H2N . . 111.8(19) ?
C6 N2 H2N . . 106.2(19) ?
N1 C1 C2 . . 123.1(3) ?
N1 C1 H1 . . 118.5 ?
C2 C1 H1 . . 118.5 ?
C1 C2 C3 . . 119.2(3) ?
C1 C2 H2 . . 120.4 ?
C3 C2 H2 . . 120.4 ?
C4 C3 C2 . . 117.7(2) ?
C4 C3 C6 . . 121.9(2) ?
C2 C3 C6 . . 120.3(2) ?
C5 C4 C3 . . 119.0(3) ?
C5 C4 H4 . . 120.5 ?
C3 C4 H4 . . 120.5 ?
N1 C5 C4 . . 123.7(3) ?
N1 C5 H5 . . 118.2 ?
C4 C5 H5 . . 118.2 ?
N2 C6 C3 . . 115.3(2) ?
N2 C6 H6A . . 108.4 ?
C3 C6 H6A . . 108.4 ?
N2 C6 H6B . . 108.4 ?
C3 C6 H6B . . 108.4 ?
H6A C6 H6B . . 107.5 ?
N2 C7 C8 . 2_737 109.5(2) ?
N2 C7 H7A . . 109.8 ?
C8 C7 H7A 2_737 . 109.8 ?
N2 C7 H7B . . 109.8 ?
C8 C7 H7B 2_737 . 109.8 ?
H7A C7 H7B . . 108.2 ?
N2 C8 C7 . 2_737 110.4(2) ?
N2 C8 H8A . . 109.6 ?
C7 C8 H8A 2_737 . 109.6 ?
N2 C8 H8B . . 109.6 ?
C7 C8 H8B 2_737 . 109.6 ?
H8A C8 H8B . . 108.1 ?
O2 C11 O1 . . 125.8(2) ?
O2 C11 C12 . . 117.0(2) ?
O1 C11 C12 . . 117.1(2) ?
C14 C12 C13 . . 119.4(2) ?
C14 C12 C11 . . 117.6(2) ?
C13 C12 C11 . . 122.9(2) ?
C14 C13 C12 2_666 . 119.4(2) ?
C14 C13 C15 2_666 . 119.1(2) ?
C12 C13 C15 . . 121.4(2) ?
C12 C14 C13 . 2_666 121.1(2) ?
C12 C14 H14 . . 119.4 ?
C13 C14 H14 2_666 . 119.4 ?
O4 C15 O3 . . 123.5(2) ?
O4 C15 C13 . . 118.8(2) ?
O3 C15 C13 . . 117.7(2) ?

loop_
_geom_bond_atom_site_label_1
_geom_bond_atom_site_label_2
_geom_bond_site_symmetry_2
_geom_bond_distance
_geom_bond_publ_flag
Co1 O5 . 2.0631(18) ?
Co1 O1 . 2.1150(17) ?
Co1 O6 . 2.1184(18) ?
O1 C11 . 1.274(3) ?
O1W H1WA . 0.881(18) ?
O1W H1WB . 0.885(17) ?
O2 C11 . 1.246(3) ?
O3 C15 . 1.266(3) ?
O4 C15 . 1.244(3) ?
O5 H5A . 0.875(17) ?
O5 H5B . 0.852(17) ?
O6 H6C . 0.857(17) ?
O6 H6D . 0.863(17) ?
N1 C5 . 1.334(4) ?
N1 C1 . 1.340(4) ?
N2 C7 . 1.490(3) ?
N2 C8 . 1.495(3) ?
N2 C6 . 1.502(3) ?
N2 H2N . 0.906(18) ?
C1 C2 . 1.384(4) ?
C1 H1 . 0.9500 ?
C2 C3 . 1.393(4) ?
C2 H2 . 0.9500 ?
C3 C4 . 1.392(4) ?
C3 C6 . 1.507(4) ?
C4 C5 . 1.379(4) ?
C4 H4 . 0.9500 ?
C5 H5 . 0.9500 ?
C6 H6A . 0.9900 ?
C6 H6B . 0.9900 ?
C7 C8 2_737 1.517(4) ?
C7 H7A . 0.9900 ?
C7 H7B . 0.9900 ?
C8 C7 2_737 1.517(4) ?
C8 H8A . 0.9900 ?
C8 H8B . 0.9900 ?
C11 C12 . 1.510(3) ?
C12 C14 . 1.391(3) ?
C12 C13 . 1.397(3) ?
C13 C14 2_666 1.395(3) ?
C13 C15 . 1.514(3) ?
C14 C13 2_666 1.394(3) ?
C14 H14 . 0.9500 ?

loop_
_geom_hbond_atom_site_label_D
_geom_hbond_atom_site_label_H
_geom_hbond_atom_site_label_A
_geom_hbond_site_symmetry_A
_geom_hbond_distance_DH
_geom_hbond_distance_HA
_geom_hbond_distance_DA
_geom_hbond_angle_DHA
_geom_hbond_publ_flag
O1W H1WA O6 2_656 0.88(2) 2.38(3) 2.997(3) 128(3) y
O1W H1WB O1 2_656 0.89(2) 1.88(2) 2.764(3) 174(3) y
O5 H5A N1 . 0.88(2) 1.87(2) 2.739(3) 177(3) y
O5 H5B O4 . 0.85(2) 1.87(2) 2.697(3) 163(3) y
O6 H6C O1W . 0.86(2) 1.92(2) 2.753(3) 165(3) y
O6 H6D O2 2_756 0.86(2) 1.81(2) 2.624(3) 158(3) y
N2 H2N O3 2_647 0.91(2) 1.73(2) 2.630(3) 171(3) y

loop_
_geom_torsion_atom_site_label_1
_geom_torsion_atom_site_label_2
_geom_torsion_atom_site_label_3
_geom_torsion_atom_site_label_4
_geom_torsion_site_symmetry_1
_geom_torsion_site_symmetry_2
_geom_torsion_site_symmetry_3
_geom_torsion_site_symmetry_4
_geom_torsion
_geom_torsion_publ_flag
O5 Co1 O1 C11 . . . . 54.13(19) ?
O5 Co1 O1 C11 2_756 . . . -125.86(19) ?
O6 Co1 O1 C11 . . . . 145.90(19) ?
O6 Co1 O1 C11 2_756 . . . -34.10(19) ?
C5 N1 C1 C2 . . . . -0.8(4) ?
N1 C1 C2 C3 . . . . -0.4(4) ?
C1 C2 C3 C4 . . . . 1.2(4) ?
C1 C2 C3 C6 . . . . -174.9(2) ?
C2 C3 C4 C5 . . . . -0.8(4) ?
C6 C3 C4 C5 . . . . 175.2(2) ?
C1 N1 C5 C4 . . . . 1.2(4) ?
C3 C4 C5 N1 . . . . -0.4(4) ?
C7 N2 C6 C3 . . . . 59.1(3) ?
C8 N2 C6 C3 . . . . -66.5(3) ?
C4 C3 C6 N2 . . . . 81.0(3) ?
C2 C3 C6 N2 . . . . -103.2(3) ?
C8 N2 C7 C8 . . . 2_737 -58.7(3) ?
C6 N2 C7 C8 . . . 2_737 174.0(2) ?
C7 N2 C8 C7 . . . 2_737 59.2(3) ?
C6 N2 C8 C7 . . . 2_737 -173.3(2) ?
Co1 O1 C11 O2 . . . . 21.7(3) ?
Co1 O1 C11 C12 . . . . -161.93(16) ?
O2 C11 C12 C14 . . . . 93.1(3) ?
O1 C11 C12 C14 . . . . -83.6(3) ?
O2 C11 C12 C13 . . . . -82.8(3) ?
O1 C11 C12 C13 . . . . 100.5(3) ?
C14 C12 C13 C14 . . . 2_666 -0.5(4) ?
C11 C12 C13 C14 . . . 2_666 175.3(2) ?
C14 C12 C13 C15 . . . . 178.9(2) ?
C11 C12 C13 C15 . . . . -5.3(4) ?
C13 C12 C14 C13 . . . 2_666 0.5(4) ?
C11 C12 C14 C13 . . . 2_666 -175.6(2) ?
C14 C13 C15 O4 2_666 . . . 156.2(3) ?
C12 C13 C15 O4 . . . . -23.2(4) ?
C14 C13 C15 O3 2_666 . . . -21.5(4) ?
C12 C13 C15 O3 . . . . 159.2(2) ?
